data_4070614
loop_
_publ_author_name
'Wagler, J\"org'
'Hill, Anthony F.'

_publ_contact_author
;Wagler, J\"org 
 Institut f\"ur Anorganische Chemie  
 Technische Universit\"at Bergakademie Freiberg
 Leipziger Str. 29 
 09596 Freiberg 
 Bundesrepublik Deutschland
;
_publ_section_title
;
 7-Azaindol-7-ylborate: A Novel Bidentate N^BH3Chelating Ligand
;
_journal_issue 10
_journal_name_full Organometallics
_journal_page_first 2350
_journal_paper_doi 10.1021/om700871p
_journal_volume 27
_journal_year 2008
_chemical_formula_moiety 'C43 H38 B N2 P2 Rh, C4 H8 O'
_chemical_formula_sum 'C47 H46 B N2 O P2 Rh'
_chemical_formula_weight 830.52
_chemical_name_systematic
;
  (7-azaindol-7-ylboranato)-cis-bis(triphenylphosphine)rhodium(I) THF solvate
;
_space_group_IT_number 2
_symmetry_cell_setting triclinic
_symmetry_space_group_name_Hall '-P 1'
_symmetry_space_group_name_H-M 'P -1'
_atom_sites_solution_hydrogens geom
_atom_sites_solution_primary direct
_atom_sites_solution_secondary difmap
_audit_creation_method SHELXL-97
_cell_angle_alpha 95.9520(10)
_cell_angle_beta 95.2740(10)
_cell_angle_gamma 101.7390(10)
_cell_formula_units_Z 2
_cell_length_a 10.53880(10)
_cell_length_b 12.5141(2)
_cell_length_c 15.3891(2)
_cell_measurement_reflns_used 77237
_cell_measurement_temperature 100(2)
_cell_measurement_theta_max 36.319
_cell_measurement_theta_min 2.546
_cell_volume 1963.05(5)
_computing_cell_refinement DENZO-SMN
_computing_data_collection 'Nonius Collect'
_computing_data_reduction Scalepack
_computing_molecular_graphics 'ORTEP32 for windows (Farugia)'
_computing_publication_material 'Ciftab (Sheldrick, 1997)'
_computing_structure_refinement 'SHELXL-97 (Sheldrick, 1997)'
_computing_structure_solution 'SHELXS-97 (Sheldrick, 1990)'
_diffrn_ambient_temperature 100(2)
_diffrn_measured_fraction_theta_full 0.994
_diffrn_measured_fraction_theta_max 0.994
_diffrn_measurement_device_type 'Nonius Kappa CCD area detector'
_diffrn_measurement_method 'phi and omega scans'
_diffrn_radiation_monochromator graphite
_diffrn_radiation_source 'fine-focus sealed tube'
_diffrn_radiation_type MoK\a
_diffrn_radiation_wavelength 0.71073
_diffrn_reflns_av_R_equivalents 0.0515
_diffrn_reflns_av_sigmaI/netI 0.0365
_diffrn_reflns_limit_h_max 17
_diffrn_reflns_limit_h_min -17
_diffrn_reflns_limit_k_max 20
_diffrn_reflns_limit_k_min -20
_diffrn_reflns_limit_l_max 25
_diffrn_reflns_limit_l_min -25
_diffrn_reflns_number 88279
_diffrn_reflns_theta_full 36.00
_diffrn_reflns_theta_max 36.00
_diffrn_reflns_theta_min 2.86
_exptl_absorpt_coefficient_mu 0.556
_exptl_absorpt_correction_T_max 0.940
_exptl_absorpt_correction_T_min 0.758
_exptl_absorpt_correction_type multi-scan
_exptl_absorpt_process_details SORTAV
_exptl_crystal_colour orange
_exptl_crystal_density_diffrn 1.405
_exptl_crystal_density_method 'not measured'
_exptl_crystal_description plate
_exptl_crystal_F_000 860
_exptl_crystal_size_max 0.53
_exptl_crystal_size_mid 0.31
_exptl_crystal_size_min 0.13
_refine_diff_density_max 0.745
_refine_diff_density_min -0.905
_refine_diff_density_rms 0.083
_refine_ls_extinction_method none
_refine_ls_goodness_of_fit_ref 1.061
_refine_ls_hydrogen_treatment mixed
_refine_ls_matrix_type full
_refine_ls_number_parameters 499
_refine_ls_number_reflns 18500
_refine_ls_number_restraints 0
_refine_ls_restrained_S_all 1.061
_refine_ls_R_factor_all 0.0395
_refine_ls_R_factor_gt 0.0298
_refine_ls_shift/su_max 0.002
_refine_ls_shift/su_mean 0.000
_refine_ls_structure_factor_coef Fsqd
_refine_ls_weighting_details 'calc w=1/[\s^2^(Fo^2^)+(0.0311P)^2^+0.7500P] where P=(Fo^2^+2Fc^2^)/3'
_refine_ls_weighting_scheme calc
_refine_ls_wR_factor_gt 0.0704
_refine_ls_wR_factor_ref 0.0734
_reflns_number_gt 15977
_reflns_number_total 18500
_reflns_threshold_expression >2sigma(I)
_cod_data_source_file om700871p-file003.cif
_cod_data_source_block jwc14201
_cod_original_sg_symbol_Hall -P1
_cod_original_sg_symbol_H-M P-1
_cod_database_code 4070614

loop_
_symmetry_equiv_pos_as_xyz
'x, y, z'
'-x, -y, -z'

loop_
_atom_site_label
_atom_site_type_symbol
_atom_site_fract_x
_atom_site_fract_y
_atom_site_fract_z
_atom_site_U_iso_or_equiv
_atom_site_adp_type
_atom_site_occupancy
_atom_site_symmetry_multiplicity
_atom_site_calc_flag
_atom_site_refinement_flags
Rh1 Rh 0.131134(7) 0.250901(6) 0.199838(5) 0.01050(2) Uani 1 1 d .
P1 P 0.30106(2) 0.17938(2) 0.167396(17) 0.01100(5) Uani 1 1 d .
P2 P 0.07731(3) 0.14351(2) 0.303739(17) 0.01118(5) Uani 1 1 d .
N1 N -0.01946(9) 0.33444(7) 0.22271(6) 0.01348(15) Uani 1 1 d .
N2 N 0.07567(10) 0.46981(8) 0.13676(6) 0.01652(16) Uani 1 1 d .
B1 B 0.17934(13) 0.40106(11) 0.11668(9) 0.0184(2) Uani 1 1 d .
H1B1 H 0.1230(17) 0.3092(14) 0.0925(11) 0.024(4) Uiso 1 1 d .
H1B2 H 0.2452(18) 0.4070(15) 0.1823(12) 0.031(5) Uiso 1 1 d .
H1B3 H 0.2335(18) 0.4316(15) 0.0663(12) 0.031(5) Uiso 1 1 d .
C1 C -0.12455(10) 0.32661(9) 0.27140(8) 0.01616(18) Uani 1 1 d .
H1 H -0.1532 0.2663 0.3027 0.019 Uiso 1 1 calc R
C2 C -0.18309(11) 0.41536(10) 0.26970(8) 0.01781(19) Uani 1 1 d .
H2 H -0.2562 0.4268 0.2983 0.021 Uiso 1 1 calc R
C3 C -0.11157(11) 0.48659(9) 0.21624(8) 0.01712(19) Uani 1 1 d .
C4 C -0.11199(13) 0.58838(11) 0.18762(10) 0.0252(2) Uani 1 1 d .
H4 H -0.1737 0.6298 0.2048 0.030 Uiso 1 1 calc R
C5 C -0.01927(15) 0.62818(11) 0.13293(10) 0.0296(3) Uani 1 1 d .
H5 H -0.0183 0.6973 0.1124 0.035 Uiso 1 1 calc R
C6 C 0.07163(14) 0.56791(10) 0.10815(9) 0.0244(2) Uani 1 1 d .
H6 H 0.1326 0.5964 0.0701 0.029 Uiso 1 1 calc R
C7 C -0.01356(10) 0.43069(9) 0.18941(7) 0.01421(17) Uani 1 1 d .
C8 C 0.40041(10) 0.25433(8) 0.09153(7) 0.01305(16) Uani 1 1 d .
C9 C 0.34446(11) 0.25094(10) 0.00494(7) 0.01714(19) Uani 1 1 d .
H9 H 0.2602 0.2064 -0.0140 0.021 Uiso 1 1 calc R
C10 C 0.41105(13) 0.31213(10) -0.05356(8) 0.0206(2) Uani 1 1 d .
H10 H 0.3716 0.3099 -0.1120 0.025 Uiso 1 1 calc R
C11 C 0.53480(13) 0.37651(10) -0.02713(8) 0.0216(2) Uani 1 1 d .
H11 H 0.5798 0.4188 -0.0671 0.026 Uiso 1 1 calc R
C12 C 0.59243(12) 0.37879(10) 0.05790(8) 0.0210(2) Uani 1 1 d .
H12 H 0.6778 0.4219 0.0759 0.025 Uiso 1 1 calc R
C13 C 0.52557(11) 0.31805(9) 0.11725(7) 0.01658(18) Uani 1 1 d .
H13 H 0.5656 0.3202 0.1755 0.020 Uiso 1 1 calc R
C14 C 0.26832(10) 0.04106(8) 0.10585(7) 0.01255(16) Uani 1 1 d .
C15 C 0.13839(10) -0.01277(9) 0.07975(7) 0.01489(17) Uani 1 1 d .
H15 H 0.0700 0.0207 0.0972 0.018 Uiso 1 1 calc R
C16 C 0.10833(12) -0.11488(9) 0.02840(8) 0.0185(2) Uani 1 1 d .
H16 H 0.0198 -0.1502 0.0104 0.022 Uiso 1 1 calc R
C17 C 0.20745(13) -0.16533(9) 0.00346(8) 0.0201(2) Uani 1 1 d .
H17 H 0.1867 -0.2358 -0.0304 0.024 Uiso 1 1 calc R
C18 C 0.33745(12) -0.11228(10) 0.02823(8) 0.0195(2) Uani 1 1 d .
H18 H 0.4055 -0.1468 0.0117 0.023 Uiso 1 1 calc R
C19 C 0.36724(11) -0.00863(9) 0.07725(7) 0.01619(18) Uani 1 1 d .
H19 H 0.4558 0.0288 0.0915 0.019 Uiso 1 1 calc R
C20 C 0.42378(10) 0.18607(9) 0.26161(7) 0.01333(17) Uani 1 1 d .
C21 C 0.44469(11) 0.28122(9) 0.32268(7) 0.01688(18) Uani 1 1 d .
H21 H 0.3922 0.3337 0.3154 0.020 Uiso 1 1 calc R
C22 C 0.54145(12) 0.29952(11) 0.39377(8) 0.0208(2) Uani 1 1 d .
H22 H 0.5541 0.3639 0.4349 0.025 Uiso 1 1 calc R
C23 C 0.61908(11) 0.22412(11) 0.40466(8) 0.0214(2) Uani 1 1 d .
H23 H 0.6865 0.2375 0.4524 0.026 Uiso 1 1 calc R
C24 C 0.59834(11) 0.12850(11) 0.34560(8) 0.0206(2) Uani 1 1 d .
H24 H 0.6509 0.0762 0.3536 0.025 Uiso 1 1 calc R
C25 C 0.50034(10) 0.10925(10) 0.27456(7) 0.01618(18) Uani 1 1 d .
H25 H 0.4859 0.0434 0.2349 0.019 Uiso 1 1 calc R
C26 C 0.06142(10) 0.22700(9) 0.40623(7) 0.01366(17) Uani 1 1 d .
C27 C 0.13802(11) 0.33391(9) 0.42235(8) 0.01816(19) Uani 1 1 d .
H27 H 0.1959 0.3593 0.3815 0.022 Uiso 1 1 calc R
C28 C 0.13049(13) 0.40362(10) 0.49763(8) 0.0227(2) Uani 1 1 d .
H28 H 0.1829 0.4761 0.5078 0.027 Uiso 1 1 calc R
C29 C 0.04621(13) 0.36695(12) 0.55771(8) 0.0255(2) Uani 1 1 d .
H29 H 0.0396 0.4146 0.6085 0.031 Uiso 1 1 calc R
C30 C -0.02816(13) 0.26069(12) 0.54333(8) 0.0252(2) Uani 1 1 d .
H30 H -0.0842 0.2351 0.5852 0.030 Uiso 1 1 calc R
C31 C -0.02152(12) 0.19078(10) 0.46790(8) 0.0193(2) Uani 1 1 d .
H31 H -0.0736 0.1182 0.4585 0.023 Uiso 1 1 calc R
C32 C -0.07922(10) 0.04300(8) 0.27846(7) 0.01345(17) Uani 1 1 d .
C33 C -0.15944(10) 0.04710(9) 0.20181(7) 0.01552(18) Uani 1 1 d .
H33 H -0.1336 0.1024 0.1653 0.019 Uiso 1 1 calc R
C34 C -0.27694(11) -0.02934(10) 0.17863(8) 0.0202(2) Uani 1 1 d .
H34 H -0.3301 -0.0267 0.1259 0.024 Uiso 1 1 calc R
C35 C -0.31648(12) -0.10934(10) 0.23248(9) 0.0227(2) Uani 1 1 d .
H35 H -0.3978 -0.1600 0.2175 0.027 Uiso 1 1 calc R
C36 C -0.23683(12) -0.11525(10) 0.30857(9) 0.0217(2) Uani 1 1 d .
H36 H -0.2635 -0.1704 0.3452 0.026 Uiso 1 1 calc R
C37 C -0.11838(11) -0.04050(9) 0.33089(8) 0.01727(19) Uani 1 1 d .
H37 H -0.0634 -0.0459 0.3820 0.021 Uiso 1 1 calc R
C38 C 0.17873(10) 0.05203(9) 0.34425(7) 0.01324(16) Uani 1 1 d .
C39 C 0.25947(11) 0.07871(9) 0.42421(7) 0.01644(18) Uani 1 1 d .
H39 H 0.2614 0.1455 0.4603 0.020 Uiso 1 1 calc R
C40 C 0.33700(11) 0.00762(10) 0.45114(8) 0.0204(2) Uani 1 1 d .
H40 H 0.3902 0.0255 0.5061 0.024 Uiso 1 1 calc R
C41 C 0.33697(12) -0.08936(10) 0.39814(9) 0.0212(2) Uani 1 1 d .
H41 H 0.3915 -0.1368 0.4161 0.025 Uiso 1 1 calc R
C42 C 0.25657(12) -0.11667(10) 0.31863(8) 0.0193(2) Uani 1 1 d .
H42 H 0.2560 -0.1829 0.2822 0.023 Uiso 1 1 calc R
C43 C 0.17711(11) -0.04709(9) 0.29247(7) 0.01580(18) Uani 1 1 d .
H43 H 0.1210 -0.0670 0.2388 0.019 Uiso 1 1 calc R
O1 O 0.39852(11) 0.55301(9) 0.40548(7) 0.0324(2) Uani 1 1 d .
C44 C 0.31640(14) 0.59340(11) 0.34285(9) 0.0262(2) Uani 1 1 d .
H44A H 0.2799 0.6526 0.3723 0.031 Uiso 1 1 calc R
H44B H 0.2432 0.5333 0.3150 0.031 Uiso 1 1 calc R
C45 C 0.40137(15) 0.63797(12) 0.27345(10) 0.0288(3) Uani 1 1 d .
H45A H 0.3581 0.6098 0.2132 0.035 Uiso 1 1 calc R
H45B H 0.4209 0.7194 0.2804 0.035 Uiso 1 1 calc R
C46 C 0.52463(15) 0.59476(11) 0.29207(10) 0.0289(3) Uani 1 1 d .
H46A H 0.5166 0.5203 0.2604 0.035 Uiso 1 1 calc R
H46B H 0.6022 0.6448 0.2761 0.035 Uiso 1 1 calc R
C47 C 0.53065(16) 0.59286(14) 0.39028(11) 0.0359(3) Uani 1 1 d .
H47A H 0.5867 0.5432 0.4098 0.043 Uiso 1 1 calc R
H47B H 0.5654 0.6675 0.4221 0.043 Uiso 1 1 calc R

loop_
_atom_site_aniso_label
_atom_site_aniso_U_11
_atom_site_aniso_U_22
_atom_site_aniso_U_33
_atom_site_aniso_U_23
_atom_site_aniso_U_13
_atom_site_aniso_U_12
Rh1 0.00943(3) 0.01099(3) 0.01166(3) 0.00304(2) 0.00215(2) 0.00231(2)
P1 0.00909(10) 0.01212(11) 0.01171(10) 0.00174(8) 0.00153(8) 0.00180(8)
P2 0.01016(10) 0.01180(10) 0.01180(10) 0.00319(8) 0.00129(8) 0.00201(8)
N1 0.0117(3) 0.0139(4) 0.0160(4) 0.0042(3) 0.0028(3) 0.0036(3)
N2 0.0183(4) 0.0142(4) 0.0186(4) 0.0062(3) 0.0037(3) 0.0044(3)
B1 0.0201(5) 0.0173(5) 0.0213(6) 0.0079(4) 0.0088(4) 0.0061(4)
C1 0.0125(4) 0.0172(4) 0.0197(5) 0.0042(4) 0.0037(4) 0.0037(3)
C2 0.0135(4) 0.0195(5) 0.0216(5) 0.0024(4) 0.0025(4) 0.0060(4)
C3 0.0151(4) 0.0169(5) 0.0205(5) 0.0029(4) 0.0007(4) 0.0064(4)
C4 0.0256(6) 0.0200(5) 0.0349(7) 0.0085(5) 0.0061(5) 0.0127(4)
C5 0.0339(7) 0.0211(6) 0.0409(8) 0.0159(5) 0.0105(6) 0.0141(5)
C6 0.0285(6) 0.0191(5) 0.0302(6) 0.0130(5) 0.0092(5) 0.0084(4)
C7 0.0137(4) 0.0138(4) 0.0157(4) 0.0031(3) 0.0007(3) 0.0039(3)
C8 0.0128(4) 0.0131(4) 0.0137(4) 0.0021(3) 0.0042(3) 0.0025(3)
C9 0.0159(4) 0.0206(5) 0.0149(4) 0.0032(4) 0.0029(4) 0.0029(4)
C10 0.0261(6) 0.0216(5) 0.0157(5) 0.0049(4) 0.0060(4) 0.0060(4)
C11 0.0274(6) 0.0173(5) 0.0213(5) 0.0046(4) 0.0122(4) 0.0025(4)
C12 0.0201(5) 0.0175(5) 0.0234(5) 0.0010(4) 0.0084(4) -0.0024(4)
C13 0.0149(4) 0.0166(4) 0.0168(4) 0.0006(4) 0.0042(4) -0.0002(3)
C14 0.0125(4) 0.0126(4) 0.0125(4) 0.0022(3) 0.0010(3) 0.0026(3)
C15 0.0134(4) 0.0156(4) 0.0151(4) 0.0027(3) 0.0001(3) 0.0020(3)
C16 0.0202(5) 0.0154(4) 0.0172(5) 0.0020(4) -0.0022(4) -0.0007(4)
C17 0.0280(6) 0.0135(4) 0.0179(5) 0.0009(4) 0.0017(4) 0.0032(4)
C18 0.0246(5) 0.0165(5) 0.0195(5) 0.0018(4) 0.0060(4) 0.0078(4)
C19 0.0155(4) 0.0165(4) 0.0170(4) 0.0017(4) 0.0035(4) 0.0039(4)
C20 0.0103(4) 0.0174(4) 0.0120(4) 0.0028(3) 0.0019(3) 0.0013(3)
C21 0.0151(4) 0.0182(5) 0.0162(4) 0.0010(4) 0.0023(4) 0.0014(4)
C22 0.0193(5) 0.0246(5) 0.0149(5) -0.0001(4) 0.0007(4) -0.0016(4)
C23 0.0152(5) 0.0324(6) 0.0134(4) 0.0044(4) -0.0015(4) -0.0019(4)
C24 0.0151(5) 0.0299(6) 0.0185(5) 0.0081(4) 0.0008(4) 0.0068(4)
C25 0.0135(4) 0.0207(5) 0.0149(4) 0.0037(4) 0.0009(3) 0.0047(4)
C26 0.0124(4) 0.0158(4) 0.0133(4) 0.0028(3) 0.0018(3) 0.0035(3)
C27 0.0175(5) 0.0175(5) 0.0185(5) 0.0009(4) 0.0047(4) 0.0010(4)
C28 0.0234(5) 0.0200(5) 0.0220(5) -0.0030(4) 0.0037(4) 0.0006(4)
C29 0.0262(6) 0.0294(6) 0.0188(5) -0.0047(4) 0.0054(4) 0.0040(5)
C30 0.0253(6) 0.0317(6) 0.0171(5) 0.0002(4) 0.0093(4) 0.0012(5)
C31 0.0201(5) 0.0206(5) 0.0166(5) 0.0027(4) 0.0059(4) 0.0007(4)
C32 0.0117(4) 0.0133(4) 0.0152(4) 0.0023(3) 0.0019(3) 0.0018(3)
C33 0.0140(4) 0.0170(4) 0.0152(4) 0.0015(3) 0.0008(3) 0.0033(3)
C34 0.0144(4) 0.0229(5) 0.0208(5) -0.0020(4) -0.0007(4) 0.0017(4)
C35 0.0157(5) 0.0201(5) 0.0279(6) -0.0026(4) 0.0034(4) -0.0039(4)
C36 0.0207(5) 0.0164(5) 0.0259(6) 0.0038(4) 0.0056(4) -0.0025(4)
C37 0.0163(4) 0.0158(4) 0.0191(5) 0.0045(4) 0.0029(4) 0.0005(4)
C38 0.0116(4) 0.0149(4) 0.0142(4) 0.0056(3) 0.0021(3) 0.0028(3)
C39 0.0141(4) 0.0192(5) 0.0164(4) 0.0049(4) 0.0008(3) 0.0035(4)
C40 0.0154(5) 0.0260(5) 0.0206(5) 0.0086(4) -0.0013(4) 0.0051(4)
C41 0.0174(5) 0.0228(5) 0.0268(6) 0.0117(4) 0.0022(4) 0.0083(4)
C42 0.0190(5) 0.0169(5) 0.0245(5) 0.0068(4) 0.0048(4) 0.0067(4)
C43 0.0161(4) 0.0156(4) 0.0167(4) 0.0053(4) 0.0025(4) 0.0038(3)
O1 0.0340(5) 0.0358(6) 0.0238(5) 0.0087(4) 0.0036(4) -0.0031(4)
C44 0.0280(6) 0.0220(6) 0.0288(6) 0.0024(5) 0.0103(5) 0.0033(5)
C45 0.0308(7) 0.0301(7) 0.0284(6) 0.0100(5) 0.0096(5) 0.0072(5)
C46 0.0307(7) 0.0213(6) 0.0376(7) 0.0043(5) 0.0153(6) 0.0068(5)
C47 0.0291(7) 0.0345(8) 0.0413(8) 0.0113(6) -0.0013(6) -0.0007(6)

loop_
_atom_type_symbol
_atom_type_description
_atom_type_scat_dispersion_real
_atom_type_scat_dispersion_imag
_atom_type_scat_source
C C 0.0033 0.0016 'International Tables Vol C Tables 4.2.6.8 and 6.1.1.4'
H H 0.0000 0.0000 'International Tables Vol C Tables 4.2.6.8 and 6.1.1.4'
N N 0.0061 0.0033 'International Tables Vol C Tables 4.2.6.8 and 6.1.1.4'
O O 0.0106 0.0060 'International Tables Vol C Tables 4.2.6.8 and 6.1.1.4'
B B 0.0013 0.0007 'International Tables Vol C Tables 4.2.6.8 and 6.1.1.4'
P P 0.1023 0.0942 'International Tables Vol C Tables 4.2.6.8 and 6.1.1.4'
Rh Rh -1.1178 0.9187 'International Tables Vol C Tables 4.2.6.8 and 6.1.1.4'

loop_
_geom_angle_atom_site_label_1
_geom_angle_atom_site_label_2
_geom_angle_atom_site_label_3
_geom_angle
N1 Rh1 P1 173.12(3)
N1 Rh1 P2 91.56(3)
P1 Rh1 P2 95.010(10)
N1 Rh1 B1 77.63(4)
P1 Rh1 B1 95.54(3)
P2 Rh1 B1 165.22(3)
N1 Rh1 H1B1 82.9(5)
P1 Rh1 H1B1 91.5(5)
P2 Rh1 H1B1 160.1(5)
B1 Rh1 H1B1 29.4(5)
N1 Rh1 H1B2 86.2(5)
P1 Rh1 H1B2 87.3(5)
P2 Rh1 H1B2 141.7(5)
B1 Rh1 H1B2 29.1(5)
H1B1 Rh1 H1B2 57.3(7)
C20 P1 C14 108.63(5)
C20 P1 C8 101.20(5)
C14 P1 C8 98.64(5)
C20 P1 Rh1 114.24(3)
C14 P1 Rh1 118.18(3)
C8 P1 Rh1 113.64(3)
C38 P2 C26 101.69(5)
C38 P2 C32 98.66(5)
C26 P2 C32 104.75(5)
C38 P2 Rh1 123.17(3)
C26 P2 Rh1 110.53(3)
C32 P2 Rh1 115.72(4)
C7 N1 C1 104.04(9)
C7 N1 Rh1 117.01(7)
C1 N1 Rh1 138.61(7)
C7 N2 C6 117.68(10)
C7 N2 B1 117.38(9)
C6 N2 B1 124.88(10)
N2 B1 Rh1 104.18(7)
N2 B1 H1B1 107.6(8)
Rh1 B1 H1B1 51.0(8)
N2 B1 H1B2 106.1(9)
Rh1 B1 H1B2 63.6(9)
H1B1 B1 H1B2 111.3(12)
N2 B1 H1B3 110.8(10)
Rh1 B1 H1B3 144.2(10)
H1B1 B1 H1B3 109.1(13)
H1B2 B1 H1B3 111.8(13)
C2 C1 N1 113.00(10)
C2 C1 H1 123.5
N1 C1 H1 123.5
C1 C2 C3 105.98(10)
C1 C2 H2 127.0
C3 C2 H2 127.0
C4 C3 C2 138.26(11)
C4 C3 C7 117.52(11)
C2 C3 C7 104.21(9)
C3 C4 C5 118.30(11)
C3 C4 H4 120.9
C5 C4 H4 120.9
C6 C5 C4 120.86(11)
C6 C5 H5 119.6
C4 C5 H5 119.6
N2 C6 C5 121.85(12)
N2 C6 H6 119.1
C5 C6 H6 119.1
N2 C7 N1 123.48(10)
N2 C7 C3 123.76(10)
N1 C7 C3 112.76(9)
C13 C8 C9 118.71(10)
C13 C8 P1 123.23(8)
C9 C8 P1 117.99(8)
C10 C9 C8 120.61(11)
C10 C9 H9 119.7
C8 C9 H9 119.7
C11 C10 C9 120.33(11)
C11 C10 H10 119.8
C9 C10 H10 119.8
C12 C11 C10 119.63(11)
C12 C11 H11 120.2
C10 C11 H11 120.2
C11 C12 C13 120.32(11)
C11 C12 H12 119.8
C13 C12 H12 119.8
C8 C13 C12 120.38(11)
C8 C13 H13 119.8
C12 C13 H13 119.8
C15 C14 C19 118.55(10)
C15 C14 P1 118.34(8)
C19 C14 P1 122.86(8)
C16 C15 C14 120.66(10)
C16 C15 H15 119.7
C14 C15 H15 119.7
C17 C16 C15 120.19(11)
C17 C16 H16 119.9
C15 C16 H16 119.9
C16 C17 C18 119.84(10)
C16 C17 H17 120.1
C18 C17 H17 120.1
C19 C18 C17 119.83(11)
C19 C18 H18 120.1
C17 C18 H18 120.1
C18 C19 C14 120.83(10)
C18 C19 H19 119.6
C14 C19 H19 119.6
C25 C20 C21 118.60(10)
C25 C20 P1 126.00(8)
C21 C20 P1 115.32(8)
C22 C21 C20 120.80(11)
C22 C21 H21 119.6
C20 C21 H21 119.6
C23 C22 C21 120.09(11)
C23 C22 H22 120.0
C21 C22 H22 120.0
C22 C23 C24 119.90(11)
C22 C23 H23 120.0
C24 C23 H23 120.0
C23 C24 C25 120.19(11)
C23 C24 H24 119.9
C25 C24 H24 119.9
C20 C25 C24 120.40(11)
C20 C25 H25 119.8
C24 C25 H25 119.8
C31 C26 C27 118.57(10)
C31 C26 P2 124.42(9)
C27 C26 P2 117.01(8)
C28 C27 C26 120.88(11)
C28 C27 H27 119.6
C26 C27 H27 119.6
C29 C28 C27 119.87(12)
C29 C28 H28 120.1
C27 C28 H28 120.1
C30 C29 C28 119.77(11)
C30 C29 H29 120.1
C28 C29 H29 120.1
C29 C30 C31 120.59(11)
C29 C30 H30 119.7
C31 C30 H30 119.7
C30 C31 C26 120.30(11)
C30 C31 H31 119.9
C26 C31 H31 119.9
C33 C32 C37 118.79(10)
C33 C32 P2 118.51(8)
C37 C32 P2 122.64(8)
C34 C33 C32 120.53(10)
C34 C33 H33 119.7
C32 C33 H33 119.7
C35 C34 C33 120.10(11)
C35 C34 H34 120.0
C33 C34 H34 120.0
C34 C35 C36 120.01(11)
C34 C35 H35 120.0
C36 C35 H35 120.0
C37 C36 C35 119.98(11)
C37 C36 H36 120.0
C35 C36 H36 120.0
C36 C37 C32 120.55(11)
C36 C37 H37 119.7
C32 C37 H37 119.7
C39 C38 C43 118.82(10)
C39 C38 P2 122.40(8)
C43 C38 P2 118.77(8)
C40 C39 C38 120.23(11)
C40 C39 H39 119.9
C38 C39 H39 119.9
C41 C40 C39 120.44(11)
C41 C40 H40 119.8
C39 C40 H40 119.8
C40 C41 C42 119.65(10)
C40 C41 H41 120.2
C42 C41 H41 120.2
C43 C42 C41 120.03(11)
C43 C42 H42 120.0
C41 C42 H42 120.0
C42 C43 C38 120.80(10)
C42 C43 H43 119.6
C38 C43 H43 119.6
C47 O1 C44 107.48(11)
O1 C44 C45 107.15(11)
O1 C44 H44A 110.3
C45 C44 H44A 110.3
O1 C44 H44B 110.3
C45 C44 H44B 110.3
H44A C44 H44B 108.5
C46 C45 C44 103.25(11)
C46 C45 H45A 111.1
C44 C45 H45A 111.1
C46 C45 H45B 111.1
C44 C45 H45B 111.1
H45A C45 H45B 109.1
C47 C46 C45 101.18(12)
C47 C46 H46A 111.5
C45 C46 H46A 111.5
C47 C46 H46B 111.5
C45 C46 H46B 111.5
H46A C46 H46B 109.4
O1 C47 C46 104.69(12)
O1 C47 H47A 110.8
C46 C47 H47A 110.8
O1 C47 H47B 110.8
C46 C47 H47B 110.8
H47A C47 H47B 108.9

loop_
_geom_bond_atom_site_label_1
_geom_bond_atom_site_label_2
_geom_bond_distance
Rh1 N1 2.1065(9)
Rh1 P1 2.2318(3)
Rh1 P2 2.2331(3)
Rh1 B1 2.3784(13)
Rh1 H1B1 1.875(17)
Rh1 H1B2 2.133(18)
P1 C20 1.8351(10)
P1 C14 1.8355(10)
P1 C8 1.8416(10)
P2 C38 1.8344(10)
P2 C26 1.8399(11)
P2 C32 1.8415(11)
N1 C7 1.3494(13)
N1 C1 1.3861(14)
N2 C7 1.3474(14)
N2 C6 1.3536(15)
N2 B1 1.5553(16)
B1 H1B1 1.185(17)
B1 H1B2 1.158(18)
B1 H1B3 1.061(18)
C1 C2 1.3772(15)
C1 H1 0.9500
C2 C3 1.4255(17)
C2 H2 0.9500
C3 C4 1.3910(16)
C3 C7 1.4281(15)
C4 C5 1.397(2)
C4 H4 0.9500
C5 C6 1.3905(19)
C5 H5 0.9500
C6 H6 0.9500
C8 C13 1.3939(15)
C8 C9 1.3996(15)
C9 C10 1.3891(16)
C9 H9 0.9500
C10 C11 1.3865(18)
C10 H10 0.9500
C11 C12 1.3860(18)
C11 H11 0.9500
C12 C13 1.3975(16)
C12 H12 0.9500
C13 H13 0.9500
C14 C15 1.3991(14)
C14 C19 1.3995(15)
C15 C16 1.3919(15)
C15 H15 0.9500
C16 C17 1.3889(18)
C16 H16 0.9500
C17 C18 1.3945(18)
C17 H17 0.9500
C18 C19 1.3921(16)
C18 H18 0.9500
C19 H19 0.9500
C20 C25 1.3932(15)
C20 C21 1.4045(15)
C21 C22 1.3917(16)
C21 H21 0.9500
C22 C23 1.3818(19)
C22 H22 0.9500
C23 C24 1.3918(18)
C23 H23 0.9500
C24 C25 1.3989(16)
C24 H24 0.9500
C25 H25 0.9500
C26 C31 1.3967(15)
C26 C27 1.3992(15)
C27 C28 1.3946(17)
C27 H27 0.9500
C28 C29 1.3883(18)
C28 H28 0.9500
C29 C30 1.3836(19)
C29 H29 0.9500
C30 C31 1.3953(17)
C30 H30 0.9500
C31 H31 0.9500
C32 C33 1.3984(15)
C32 C37 1.4049(15)
C33 C34 1.3935(16)
C33 H33 0.9500
C34 C35 1.3887(18)
C34 H34 0.9500
C35 C36 1.3942(19)
C35 H35 0.9500
C36 C37 1.3896(16)
C36 H36 0.9500
C37 H37 0.9500
C38 C39 1.3986(15)
C38 C43 1.3993(15)
C39 C40 1.3931(16)
C39 H39 0.9500
C40 C41 1.3903(18)
C40 H40 0.9500
C41 C42 1.3916(18)
C41 H41 0.9500
C42 C43 1.3888(15)
C42 H42 0.9500
C43 H43 0.9500
O1 C47 1.4297(19)
O1 C44 1.4350(18)
C44 C45 1.5329(19)
C44 H44A 0.9900
C44 H44B 0.9900
C45 C46 1.520(2)
C45 H45A 0.9900
C45 H45B 0.9900
C46 C47 1.510(2)
C46 H46A 0.9900
C46 H46B 0.9900
C47 H47A 0.9900
C47 H47B 0.9900

loop_
_geom_torsion_atom_site_label_1
_geom_torsion_atom_site_label_2
_geom_torsion_atom_site_label_3
_geom_torsion_atom_site_label_4
_geom_torsion
P2 Rh1 P1 C20 -56.47(4)
B1 Rh1 P1 C20 113.16(5)
P2 Rh1 P1 C14 73.22(4)
B1 Rh1 P1 C14 -117.15(5)
P2 Rh1 P1 C8 -171.91(4)
B1 Rh1 P1 C8 -2.28(5)
N1 Rh1 P2 C38 -169.85(5)
P1 Rh1 P2 C38 8.10(4)
B1 Rh1 P2 C38 -127.32(14)
N1 Rh1 P2 C26 -49.64(4)
P1 Rh1 P2 C26 128.31(4)
B1 Rh1 P2 C26 -7.11(14)
N1 Rh1 P2 C32 69.18(5)
P1 Rh1 P2 C32 -112.87(4)
B1 Rh1 P2 C32 111.72(14)
P2 Rh1 N1 C7 164.60(8)
B1 Rh1 N1 C7 -5.23(8)
P2 Rh1 N1 C1 -7.25(11)
B1 Rh1 N1 C1 -177.07(12)
C7 N2 B1 Rh1 -2.21(12)
C6 N2 B1 Rh1 175.04(10)
N1 Rh1 B1 N2 3.72(7)
P1 Rh1 B1 N2 -175.42(7)
P2 Rh1 B1 N2 -40.06(19)
C7 N1 C1 C2 -0.44(13)
Rh1 N1 C1 C2 172.08(9)
N1 C1 C2 C3 -0.04(14)
C1 C2 C3 C4 -178.20(15)
C1 C2 C3 C7 0.47(12)
C2 C3 C4 C5 -179.86(15)
C7 C3 C4 C5 1.59(19)
C3 C4 C5 C6 -0.4(2)
C7 N2 C6 C5 1.2(2)
B1 N2 C6 C5 -176.09(13)
C4 C5 C6 N2 -1.1(2)
C6 N2 C7 N1 -179.58(11)
B1 N2 C7 N1 -2.13(16)
C6 N2 C7 C3 0.16(17)
B1 N2 C7 C3 177.62(11)
C1 N1 C7 N2 -179.47(10)
Rh1 N1 C7 N2 6.08(14)
C1 N1 C7 C3 0.76(12)
Rh1 N1 C7 C3 -173.69(7)
C4 C3 C7 N2 -1.56(17)
C2 C3 C7 N2 179.44(10)
C4 C3 C7 N1 178.21(11)
C2 C3 C7 N1 -0.79(13)
C20 P1 C8 C13 -13.57(10)
C14 P1 C8 C13 -124.64(9)
Rh1 P1 C8 C13 109.36(9)
C20 P1 C8 C9 169.55(9)
C14 P1 C8 C9 58.48(9)
Rh1 P1 C8 C9 -67.53(9)
C13 C8 C9 C10 -1.64(16)
P1 C8 C9 C10 175.39(9)
C8 C9 C10 C11 0.78(18)
C9 C10 C11 C12 0.57(18)
C10 C11 C12 C13 -1.05(18)
C9 C8 C13 C12 1.16(16)
P1 C8 C13 C12 -175.70(9)
C11 C12 C13 C8 0.17(18)
C20 P1 C14 C15 133.90(8)
C8 P1 C14 C15 -121.12(9)
Rh1 P1 C14 C15 1.66(10)
C20 P1 C14 C19 -51.96(10)
C8 P1 C14 C19 53.02(10)
Rh1 P1 C14 C19 175.80(8)
C19 C14 C15 C16 1.69(16)
P1 C14 C15 C16 176.09(8)
C14 C15 C16 C17 0.90(17)
C15 C16 C17 C18 -1.51(17)
C16 C17 C18 C19 -0.51(18)
C17 C18 C19 C14 3.17(17)
C15 C14 C19 C18 -3.73(16)
P1 C14 C19 C18 -177.85(9)
C14 P1 C20 C25 12.80(11)
C8 P1 C20 C25 -90.40(10)
Rh1 P1 C20 C25 147.10(8)
C14 P1 C20 C21 -170.68(8)
C8 P1 C20 C21 86.12(9)
Rh1 P1 C20 C21 -36.39(9)
C25 C20 C21 C22 1.19(16)
P1 C20 C21 C22 -175.60(9)
C20 C21 C22 C23 0.49(17)
C21 C22 C23 C24 -1.53(18)
C22 C23 C24 C25 0.90(18)
C21 C20 C25 C24 -1.82(16)
P1 C20 C25 C24 174.59(9)
C23 C24 C25 C20 0.81(17)
C38 P2 C26 C31 -77.06(10)
C32 P2 C26 C31 25.27(11)
Rh1 P2 C26 C31 150.56(9)
C38 P2 C26 C27 103.12(9)
C32 P2 C26 C27 -154.55(9)
Rh1 P2 C26 C27 -29.26(9)
C31 C26 C27 C28 -0.98(17)
P2 C26 C27 C28 178.85(10)
C26 C27 C28 C29 0.1(2)
C27 C28 C29 C30 1.2(2)
C28 C29 C30 C31 -1.5(2)
C29 C30 C31 C26 0.6(2)
C27 C26 C31 C30 0.65(18)
P2 C26 C31 C30 -179.17(10)
C38 P2 C32 C33 -139.73(9)
C26 P2 C32 C33 115.67(9)
Rh1 P2 C32 C33 -6.29(10)
C38 P2 C32 C37 37.30(10)
C26 P2 C32 C37 -67.29(10)
Rh1 P2 C32 C37 170.75(8)
C37 C32 C33 C34 0.92(16)
P2 C32 C33 C34 178.07(9)
C32 C33 C34 C35 1.11(17)
C33 C34 C35 C36 -1.84(18)
C34 C35 C36 C37 0.53(19)
C35 C36 C37 C32 1.53(18)
C33 C32 C37 C36 -2.23(17)
P2 C32 C37 C36 -179.26(9)
C26 P2 C38 C39 -22.59(10)
C32 P2 C38 C39 -129.72(9)
Rh1 P2 C38 C39 101.68(9)
C26 P2 C38 C43 158.66(8)
C32 P2 C38 C43 51.53(9)
Rh1 P2 C38 C43 -77.08(9)
C43 C38 C39 C40 0.27(16)
P2 C38 C39 C40 -178.48(9)
C38 C39 C40 C41 1.30(17)
C39 C40 C41 C42 -1.51(18)
C40 C41 C42 C43 0.15(18)
C41 C42 C43 C38 1.44(17)
C39 C38 C43 C42 -1.64(16)
P2 C38 C43 C42 177.16(9)
C47 O1 C44 C45 13.17(15)
O1 C44 C45 C46 12.49(15)
C44 C45 C46 C47 -31.49(14)
C44 O1 C47 C46 -34.09(16)
C45 C46 C47 O1 40.69(15)
